data_7233137
loop_
_publ_author_name
'Florian Kessler'
'Yuichiro Watanabe'
'Hisahiro Sasabe'
'Hiroshi Katagiri'
'Md. K. Nazeeruddin'
'Michael Gratzel'
'Junji Kidobc'

_publ_section_title
;
 High-performance pure blue phosphorescent OLED using a novel
 bis-heteroleptic iridium(III) complex with fluorinated bipyridyl ligands
;
_journal_name_full 'Journal of Materials Chemistry C'
_journal_page_first 1070
_journal_page_last 1075
_journal_paper_doi 10.1039/C2TC00836J
_journal_volume 1
_journal_year 2013
_chemical_formula_moiety 'C33 H33 F4 Ir N4 O2'
_chemical_formula_sum 'C33 H33 F4 Ir N4 O2'
_chemical_formula_weight 785.83
_space_group_IT_number 13
_space_group_name_Hall '-P 2yc'
_space_group_name_H-M_alt 'P 1 2/c 1'
_symmetry_cell_setting monoclinic
_symmetry_space_group_name_H-M 'P 1 2/c 1'
_atom_sites_solution_hydrogens geom
_atom_sites_solution_primary direct
_atom_sites_solution_secondary difmap
_cell_angle_alpha 90.00
_cell_angle_beta 103.448(4)
_cell_angle_gamma 90.00
_cell_formula_units_Z 4
_cell_length_a 16.5479(18)
_cell_length_b 10.9047(10)
_cell_length_c 17.9038(18)
_cell_measurement_reflns_used 5760
_cell_measurement_temperature 93(2)
_cell_measurement_theta_max 25.2080
_cell_measurement_theta_min 2.9940
_cell_volume 3142.2(5)
_computing_cell_refinement 'CrystalClear (Rigaku Inc., 2008)'
_computing_data_collection 'CrystalClear (Rigaku Inc., 2008)'
_computing_data_reduction 'CrystalClear (Rigaku Inc., 2008)'
_computing_molecular_graphics 'PLATON (Spek, 2009)'
_computing_publication_material 'Yadokari-XG 2009 (Wakita, Kabuto et al., 2009)'
_computing_structure_refinement 'SHELXL-97 (Sheldrick, 2008)'
_computing_structure_solution 'SHELXS-97 (Sheldrick, 2008)'
_diffrn_ambient_temperature 93
_diffrn_detector_area_resol_mean 28.5714
_diffrn_measured_fraction_theta_full 0.991
_diffrn_measured_fraction_theta_max 0.991
_diffrn_measurement_device 'Rigaku Saturn'
_diffrn_measurement_method \w
_diffrn_radiation_detector CCD
_diffrn_radiation_monochromator 'Graphite Monochromator'
_diffrn_radiation_source 'Rotating Anode'
_diffrn_radiation_type MoK\a
_diffrn_radiation_wavelength 0.71075
_diffrn_reflns_av_R_equivalents 0.0732
_diffrn_reflns_av_sigmaI/netI 0.0472
_diffrn_reflns_limit_h_max 19
_diffrn_reflns_limit_h_min -19
_diffrn_reflns_limit_k_max 12
_diffrn_reflns_limit_k_min -12
_diffrn_reflns_limit_l_max 21
_diffrn_reflns_limit_l_min -21
_diffrn_reflns_number 34707
_diffrn_reflns_theta_full 25.13
_diffrn_reflns_theta_max 25.13
_diffrn_reflns_theta_min 3.02
_diffrn_standards_number 5882
_exptl_absorpt_coefficient_mu 4.309
_exptl_absorpt_correction_T_max 0.8153
_exptl_absorpt_correction_T_min 0.7283
_exptl_absorpt_correction_type numerical
_exptl_absorpt_process_details
;
Higashi, T. (1995). Program for Absorption Correction.
Rigaku Corporation, Tokyo, Japan.
;
_exptl_crystal_colour yellow
_exptl_crystal_density_diffrn 1.661
_exptl_crystal_density_method 'not measured'
_exptl_crystal_description Prism
_exptl_crystal_F_000 1552
_exptl_crystal_size_max 0.10
_exptl_crystal_size_mid 0.10
_exptl_crystal_size_min 0.10
_refine_diff_density_max 2.289
_refine_diff_density_min -1.145
_refine_diff_density_rms 0.129
_refine_ls_extinction_method none
_refine_ls_goodness_of_fit_ref 1.240
_refine_ls_hydrogen_treatment constr
_refine_ls_matrix_type full
_refine_ls_number_parameters 407
_refine_ls_number_reflns 5566
_refine_ls_number_restraints 12
_refine_ls_restrained_S_all 1.240
_refine_ls_R_factor_all 0.0532
_refine_ls_R_factor_gt 0.0474
_refine_ls_shift/su_max 0.001
_refine_ls_shift/su_mean 0.000
_refine_ls_structure_factor_coef Fsqd
_refine_ls_weighting_details 'calc w=1/[\s^2^(Fo^2^)+(0.0060P)^2^+9.2376P] where P=(Fo^2^+2Fc^2^)/3'
_refine_ls_weighting_scheme calc
_refine_ls_wR_factor_gt 0.0696
_refine_ls_wR_factor_ref 0.0714
_reflns_number_gt 5192
_reflns_number_total 5566
_reflns_threshold_expression >2sigma(I)
_cod_data_source_file J-Mat-Chem-C-2013-1-1070.cif.txt
_cod_data_source_block yuichi2
_cod_depositor_comments
;
The following automatic conversions were performed:

data item '_exptl_absorpt_correction_type' value 'Numerical' was
changed to 'numerical' in accordance with the built-in table derived
from the CIF Core dictionary named 'cif_core.dic' version 2.4.5 last
updated on 2014-11-21.

Automatic conversion script
Id: cif_fix_values 6909 2019-04-08 15:41:33Z antanas 
;
_cod_original_sg_symbol_H-M 'P 2/c'
_cod_database_code 7233137

loop_
_symmetry_equiv_pos_as_xyz
'x, y, z'
'-x, y, -z+1/2'
'-x, -y, -z'
'x, -y, z-1/2'

loop_
_atom_site_label
_atom_site_type_symbol
_atom_site_fract_x
_atom_site_fract_y
_atom_site_fract_z
_atom_site_U_iso_or_equiv
_atom_site_adp_type
_atom_site_occupancy
_atom_site_symmetry_multiplicity
_atom_site_calc_flag
_atom_site_refinement_flags
_atom_site_disorder_assembly
_atom_site_disorder_group
Ir1 Ir 0.0000 0.44318(3) 0.2500 0.01497(9) Uani 1 2 d S . .
Ir2 Ir 0.5000 -0.00988(3) 0.2500 0.01661(9) Uani 1 2 d S . .
C1 C -0.0506(3) 0.5752(5) 0.2997(3) 0.0142(12) Uani 1 1 d . . .
C2 C -0.1195(3) 0.6489(5) 0.2668(3) 0.0199(13) Uani 1 1 d . . .
H2 H -0.1511 0.6349 0.2160 0.024 Uiso 1 1 calc R . .
C3 C -0.1392(4) 0.7419(6) 0.3111(4) 0.0254(15) Uani 1 1 d . . .
N1 N -0.1029(3) 0.7694(4) 0.3832(3) 0.0250(12) Uani 1 1 d . . .
C4 C -0.0385(4) 0.6979(6) 0.4134(3) 0.0243(14) Uani 1 1 d . . .
C5 C -0.0079(3) 0.6042(5) 0.3764(3) 0.0176(13) Uani 1 1 d . . .
F1 F -0.2041(2) 0.8170(3) 0.2793(2) 0.0314(9) Uani 1 1 d . . .
F2 F -0.0019(2) 0.7276(3) 0.48724(19) 0.0335(9) Uani 1 1 d . . .
C6 C 0.0687(3) 0.5326(5) 0.4064(3) 0.0172(13) Uani 1 1 d . . .
N2 N 0.0849(3) 0.4512(4) 0.3536(3) 0.0158(11) Uani 1 1 d . . .
C7 C 0.1552(4) 0.3856(5) 0.3702(3) 0.0220(14) Uani 1 1 d . . .
H7 H 0.1644 0.3264 0.3341 0.026 Uiso 1 1 calc R . .
C8 C 0.2147(3) 0.4009(5) 0.4377(3) 0.0219(14) Uani 1 1 d . . .
H8 H 0.2642 0.3536 0.4471 0.026 Uiso 1 1 calc R . .
C9 C 0.2021(4) 0.4856(5) 0.4922(3) 0.0180(13) Uani 1 1 d . . .
C10 C 0.1264(3) 0.5485(5) 0.4765(3) 0.0167(13) Uani 1 1 d . . .
H10 H 0.1140 0.6026 0.5139 0.020 Uiso 1 1 calc R . .
C11 C 0.2714(4) 0.5098(5) 0.5641(3) 0.0201(14) Uani 1 1 d . . .
C12 C 0.2430(4) 0.5923(6) 0.6214(4) 0.0372(18) Uani 1 1 d . . .
H12 H 0.2285 0.6732 0.5984 0.056 Uiso 1 1 calc R . .
H12A H 0.2879 0.6007 0.6677 0.056 Uiso 1 1 calc R . .
H12B H 0.1942 0.5561 0.6352 0.056 Uiso 1 1 calc R . .
C13 C 0.3450(4) 0.5685(6) 0.5395(4) 0.0338(17) Uani 1 1 d . . .
H13 H 0.3644 0.5135 0.5040 0.051 Uiso 1 1 calc R . .
H13A H 0.3902 0.5828 0.5848 0.051 Uiso 1 1 calc R . .
H13B H 0.3277 0.6468 0.5138 0.051 Uiso 1 1 calc R . .
C14 C 0.3011(4) 0.3863(6) 0.6036(3) 0.0303(16) Uani 1 1 d . . .
H14 H 0.2538 0.3430 0.6156 0.046 Uiso 1 1 calc R . .
H14A H 0.3431 0.4018 0.6512 0.046 Uiso 1 1 calc R . .
H14B H 0.3254 0.3360 0.5691 0.046 Uiso 1 1 calc R . .
O1 O -0.0616(2) 0.3030(4) 0.2986(2) 0.0207(9) Uani 1 1 d . . .
C15 C -0.0497(4) 0.1880(6) 0.2930(3) 0.0219(14) Uani 1 1 d . . .
C16 C 0.0000 0.1325(8) 0.2500 0.0212(19) Uani 1 2 d S . .
H16 H 0.0000 0.0453 0.2500 0.025 Uiso 1 2 calc SR . .
C17 C -0.0979(4) 0.1105(6) 0.3380(4) 0.0324(16) Uani 1 1 d . . .
H17 H -0.0798 0.1302 0.3928 0.049 Uiso 1 1 calc R . .
H17A H -0.0877 0.0234 0.3302 0.049 Uiso 1 1 calc R . .
H17B H -0.1574 0.1277 0.3202 0.049 Uiso 1 1 calc R . .
C18 C 0.5451(3) 0.1189(5) 0.1929(3) 0.0158(12) Uani 1 1 d . . .
C19 C 0.6114(4) 0.1983(5) 0.2181(3) 0.0216(14) Uani 1 1 d . . .
H19 H 0.6427 0.1960 0.2698 0.026 Uiso 1 1 calc R . .
C20 C 0.6308(4) 0.2794(6) 0.1671(3) 0.0250(14) Uani 1 1 d . . .
N3 N 0.5935(3) 0.2918(4) 0.0929(3) 0.0234(12) Uani 1 1 d . . .
C21 C 0.5303(4) 0.2165(6) 0.0700(3) 0.0247(14) Uani 1 1 d . . .
C22 C 0.5007(3) 0.1316(5) 0.1144(3) 0.0175(13) Uani 1 1 d . . .
F3 F 0.6933(2) 0.3610(3) 0.19103(19) 0.0321(9) Uani 1 1 d . . .
F4 F 0.4935(2) 0.2271(3) -0.00588(19) 0.0336(9) Uani 1 1 d . . .
C23 C 0.4218(3) 0.0631(5) 0.0924(3) 0.0159(13) Uani 1 1 d . . .
N4 N 0.4072(3) -0.0056(4) 0.1524(3) 0.0187(11) Uani 1 1 d . . .
C24 C 0.3340(3) -0.0609(5) 0.1446(3) 0.0194(13) Uani 1 1 d . . .
H24 H 0.3241 -0.1071 0.1866 0.023 Uiso 1 1 calc R . .
C25 C 0.2718(4) -0.0543(5) 0.0781(3) 0.0200(13) Uani 1 1 d . . .
H25 H 0.2202 -0.0944 0.0755 0.024 Uiso 1 1 calc R . .
C26 C 0.2843(3) 0.0107(5) 0.0153(3) 0.0166(13) Uani 1 1 d . . .
C27 C 0.3610(3) 0.0685(5) 0.0231(3) 0.0182(13) Uani 1 1 d . . .
H27 H 0.3723 0.1124 -0.0191 0.022 Uiso 1 1 calc R . .
C28 C 0.2166(4) 0.0214(5) -0.0600(3) 0.0194(13) Uani 1 1 d . . .
C29 C 0.1960(4) 0.1579(6) -0.0770(4) 0.0325(16) Uani 1 1 d . . .
H29 H 0.1782 0.1949 -0.0336 0.049 Uiso 1 1 calc R . .
H29A H 0.1512 0.1651 -0.1235 0.049 Uiso 1 1 calc R . .
H29B H 0.2455 0.2007 -0.0848 0.049 Uiso 1 1 calc R . .
C30 C 0.2503(4) -0.0346(6) -0.1253(3) 0.0323(16) Uani 1 1 d . . .
H30 H 0.2994 0.0112 -0.1311 0.048 Uiso 1 1 calc R . .
H30A H 0.2074 -0.0305 -0.1734 0.048 Uiso 1 1 calc R . .
H30B H 0.2655 -0.1205 -0.1133 0.048 Uiso 1 1 calc R . .
C31 C 0.1370(4) -0.0445(6) -0.0543(4) 0.0314(16) Uani 1 1 d . . .
H31 H 0.1491 -0.1311 -0.0420 0.047 Uiso 1 1 calc R . .
H31A H 0.0961 -0.0381 -0.1035 0.047 Uiso 1 1 calc R . .
H31B H 0.1145 -0.0066 -0.0138 0.047 Uiso 1 1 calc R . .
O2 O 0.5581(2) -0.1487(4) 0.1974(2) 0.0214(9) Uani 1 1 d . . .
C32 C 0.5503(4) -0.2644(6) 0.2067(3) 0.0243(14) Uani 1 1 d U . .
C33 C 0.6020(4) -0.3439(6) 0.1668(4) 0.0346(17) Uani 1 1 d U . .
H33 H 0.6180 -0.2968 0.1259 0.052 Uiso 1 1 calc R . .
H33A H 0.5696 -0.4157 0.1446 0.052 Uiso 1 1 calc R . .
H33B H 0.6521 -0.3708 0.2041 0.052 Uiso 1 1 calc R . .
C34 C 0.5000 -0.3214(8) 0.2500 0.026(2) Uani 1 2 d SU . .
H34 H 0.5000 -0.4085 0.2500 0.031 Uiso 1 2 calc SR . .

loop_
_atom_site_aniso_label
_atom_site_aniso_U_11
_atom_site_aniso_U_22
_atom_site_aniso_U_33
_atom_site_aniso_U_23
_atom_site_aniso_U_13
_atom_site_aniso_U_12
Ir1 0.01448(17) 0.01454(19) 0.01452(18) 0.000 0.00056(13) 0.000
Ir2 0.01651(18) 0.0190(2) 0.01259(18) 0.000 -0.00005(13) 0.000
C1 0.017(3) 0.015(3) 0.013(3) 0.003(2) 0.010(2) -0.004(2)
C2 0.018(3) 0.022(4) 0.019(3) 0.005(3) 0.003(2) 0.001(3)
C3 0.019(3) 0.025(4) 0.031(4) 0.010(3) 0.004(3) 0.006(3)
N1 0.023(3) 0.020(3) 0.031(3) -0.004(2) 0.004(2) 0.004(2)
C4 0.020(3) 0.030(4) 0.021(3) -0.002(3) 0.000(3) 0.001(3)
C5 0.015(3) 0.016(3) 0.022(3) -0.001(2) 0.005(2) -0.005(2)
F1 0.030(2) 0.031(2) 0.033(2) 0.0025(16) 0.0075(16) 0.0151(16)
F2 0.031(2) 0.039(2) 0.027(2) -0.0161(17) -0.0011(16) 0.0073(17)
C6 0.018(3) 0.014(3) 0.019(3) -0.001(2) 0.005(2) 0.000(2)
N2 0.018(3) 0.013(3) 0.016(3) -0.001(2) 0.004(2) 0.000(2)
C7 0.028(3) 0.021(4) 0.018(3) -0.004(3) 0.007(3) 0.004(3)
C8 0.015(3) 0.029(4) 0.018(3) -0.002(3) -0.003(2) 0.006(3)
C9 0.022(3) 0.015(3) 0.016(3) 0.002(2) 0.003(3) -0.004(2)
C10 0.020(3) 0.020(3) 0.011(3) 0.000(2) 0.004(2) 0.001(2)
C11 0.020(3) 0.021(4) 0.019(3) 0.002(3) 0.002(3) -0.003(3)
C12 0.034(4) 0.051(5) 0.022(4) -0.007(3) -0.005(3) 0.003(3)
C13 0.029(4) 0.032(4) 0.037(4) 0.007(3) 0.002(3) -0.008(3)
C14 0.028(4) 0.037(4) 0.019(3) 0.010(3) -0.009(3) -0.004(3)
O1 0.027(2) 0.016(2) 0.017(2) 0.0045(17) -0.0008(17) -0.0023(18)
C15 0.019(3) 0.024(4) 0.017(3) 0.005(3) -0.008(3) -0.003(3)
C16 0.023(5) 0.028(5) 0.010(4) 0.000 -0.001(4) 0.000
C17 0.038(4) 0.027(4) 0.030(4) 0.007(3) 0.003(3) -0.013(3)
C18 0.015(3) 0.017(3) 0.015(3) -0.004(2) 0.003(2) 0.006(2)
C19 0.023(3) 0.026(4) 0.014(3) -0.004(3) 0.003(3) -0.003(3)
C20 0.024(3) 0.025(4) 0.026(4) -0.004(3) 0.005(3) -0.004(3)
N3 0.022(3) 0.024(3) 0.024(3) 0.003(2) 0.006(2) -0.004(2)
C21 0.025(3) 0.033(4) 0.015(3) 0.004(3) 0.000(3) 0.001(3)
C22 0.017(3) 0.014(3) 0.020(3) -0.003(2) 0.002(2) 0.000(2)
F3 0.031(2) 0.038(2) 0.026(2) -0.0071(17) 0.0043(16) -0.0193(17)
F4 0.031(2) 0.049(3) 0.0180(19) 0.0095(16) -0.0004(16) -0.0154(17)
C23 0.014(3) 0.017(3) 0.017(3) -0.002(2) 0.003(2) 0.001(2)
N4 0.021(3) 0.020(3) 0.014(3) 0.001(2) 0.001(2) -0.001(2)
C24 0.019(3) 0.016(3) 0.022(3) 0.004(2) 0.002(3) -0.004(2)
C25 0.019(3) 0.015(3) 0.025(3) -0.001(3) 0.002(3) -0.004(2)
C26 0.021(3) 0.012(3) 0.015(3) -0.003(2) 0.002(2) 0.001(2)
C27 0.015(3) 0.021(3) 0.017(3) 0.003(2) 0.000(2) 0.001(2)
C28 0.025(3) 0.015(3) 0.015(3) -0.001(2) -0.001(3) -0.003(3)
C29 0.027(4) 0.028(4) 0.035(4) 0.002(3) -0.009(3) 0.001(3)
C30 0.032(4) 0.044(5) 0.017(3) -0.004(3) -0.002(3) -0.002(3)
C31 0.024(4) 0.047(5) 0.020(4) 0.002(3) 0.000(3) -0.002(3)
O2 0.025(2) 0.021(2) 0.016(2) -0.0008(18) 0.0008(17) 0.0023(18)
C32 0.026(3) 0.025(4) 0.015(3) -0.003(3) -0.009(3) 0.006(3)
C33 0.047(4) 0.026(4) 0.026(4) -0.004(3) -0.001(3) 0.008(3)
C34 0.030(5) 0.011(4) 0.032(5) 0.000 -0.004(4) 0.000

loop_
_atom_type_symbol
_atom_type_description
_atom_type_scat_dispersion_real
_atom_type_scat_dispersion_imag
_atom_type_scat_source
C C 0.0033 0.0016 'International Tables Vol C Tables 4.2.6.8 and 6.1.1.4'
H H 0.0000 0.0000 'International Tables Vol C Tables 4.2.6.8 and 6.1.1.4'
N N 0.0061 0.0033 'International Tables Vol C Tables 4.2.6.8 and 6.1.1.4'
O O 0.0106 0.0060 'International Tables Vol C Tables 4.2.6.8 and 6.1.1.4'
F F 0.0171 0.0103 'International Tables Vol C Tables 4.2.6.8 and 6.1.1.4'
Ir Ir -1.4442 7.9887 'International Tables Vol C Tables 4.2.6.8 and 6.1.1.4'

loop_
_geom_angle_atom_site_label_1
_geom_angle_atom_site_label_2
_geom_angle_atom_site_label_3
_geom_angle
_geom_angle_site_symmetry_1
_geom_angle_site_symmetry_3
C1 Ir1 C1 86.6(3) 2 .
C1 Ir1 N2 95.9(2) 2 .
C1 Ir1 N2 80.5(2) . .
C1 Ir1 N2 80.5(2) 2 2
C1 Ir1 N2 95.9(2) . 2
N2 Ir1 N2 175.1(2) . 2
C1 Ir1 O1 92.61(18) 2 2
C1 Ir1 O1 176.47(19) . 2
N2 Ir1 O1 96.15(16) . 2
N2 Ir1 O1 87.36(16) 2 2
C1 Ir1 O1 176.47(18) 2 .
C1 Ir1 O1 92.61(18) . .
N2 Ir1 O1 87.36(16) . .
N2 Ir1 O1 96.15(16) 2 .
O1 Ir1 O1 88.4(2) 2 .
C18 Ir2 C18 89.8(3) . 2_655
C18 Ir2 N4 97.3(2) . 2_655
C18 Ir2 N4 80.8(2) 2_655 2_655
C18 Ir2 N4 80.8(2) . .
C18 Ir2 N4 97.3(2) 2_655 .
N4 Ir2 N4 177.4(3) 2_655 .
C18 Ir2 O2 90.72(19) . .
C18 Ir2 O2 174.70(18) 2_655 .
N4 Ir2 O2 93.87(16) 2_655 .
N4 Ir2 O2 87.99(16) . .
C18 Ir2 O2 174.70(18) . 2_655
C18 Ir2 O2 90.72(19) 2_655 2_655
N4 Ir2 O2 87.99(16) 2_655 2_655
N4 Ir2 O2 93.87(16) . 2_655
O2 Ir2 O2 89.2(2) . 2_655
C2 C1 C5 116.6(5) . .
C2 C1 Ir1 127.9(4) . .
C5 C1 Ir1 115.3(4) . .
C3 C2 C1 117.3(5) . .
C3 C2 H2 121.4 . .
C1 C2 H2 121.4 . .
N1 C3 F1 113.9(5) . .
N1 C3 C2 128.0(5) . .
F1 C3 C2 118.1(5) . .
C3 N1 C4 113.7(5) . .
N1 C4 F2 112.9(5) . .
N1 C4 C5 126.2(5) . .
F2 C4 C5 120.9(5) . .
C4 C5 C1 118.1(5) . .
C4 C5 C6 126.8(5) . .
C1 C5 C6 115.0(5) . .
N2 C6 C10 119.8(5) . .
N2 C6 C5 112.4(5) . .
C10 C6 C5 127.4(5) . .
C7 N2 C6 119.6(5) . .
C7 N2 Ir1 123.7(4) . .
C6 N2 Ir1 116.7(4) . .
N2 C7 C8 122.4(5) . .
N2 C7 H7 118.8 . .
C8 C7 H7 118.8 . .
C7 C8 C9 120.1(5) . .
C7 C8 H8 120.0 . .
C9 C8 H8 120.0 . .
C8 C9 C10 117.2(5) . .
C8 C9 C11 119.8(5) . .
C10 C9 C11 122.9(5) . .
C9 C10 C6 120.8(5) . .
C9 C10 H10 119.6 . .
C6 C10 H10 119.6 . .
C12 C11 C13 109.8(5) . .
C12 C11 C9 112.4(5) . .
C13 C11 C9 108.6(5) . .
C12 C11 C14 108.8(5) . .
C13 C11 C14 107.8(5) . .
C9 C11 C14 109.3(5) . .
C11 C12 H12 109.5 . .
C11 C12 H12A 109.5 . .
H12 C12 H12A 109.5 . .
C11 C12 H12B 109.5 . .
H12 C12 H12B 109.5 . .
H12A C12 H12B 109.5 . .
C11 C13 H13 109.5 . .
C11 C13 H13A 109.5 . .
H13 C13 H13A 109.5 . .
C11 C13 H13B 109.5 . .
H13 C13 H13B 109.5 . .
H13A C13 H13B 109.5 . .
C11 C14 H14 109.5 . .
C11 C14 H14A 109.5 . .
H14 C14 H14A 109.5 . .
C11 C14 H14B 109.5 . .
H14 C14 H14B 109.5 . .
H14A C14 H14B 109.5 . .
C15 O1 Ir1 125.1(4) . .
O1 C15 C16 126.4(6) . .
O1 C15 C17 113.3(5) . .
C16 C15 C17 120.3(6) . .
C15 C16 C15 128.3(8) . 2
C15 C16 H16 115.8 . .
C15 C16 H16 115.8 2 .
C15 C17 H17 109.5 . .
C15 C17 H17A 109.5 . .
H17 C17 H17A 109.5 . .
C15 C17 H17B 109.5 . .
H17 C17 H17B 109.5 . .
H17A C17 H17B 109.5 . .
C19 C18 C22 116.4(5) . .
C19 C18 Ir2 129.6(4) . .
C22 C18 Ir2 113.9(4) . .
C20 C19 C18 118.6(5) . .
C20 C19 H19 120.7 . .
C18 C19 H19 120.7 . .
N3 C20 F3 113.0(5) . .
N3 C20 C19 127.3(6) . .
F3 C20 C19 119.8(5) . .
C21 N3 C20 113.4(5) . .
N3 C21 F4 113.4(5) . .
N3 C21 C22 126.9(5) . .
F4 C21 C22 119.7(5) . .
C21 C22 C18 117.3(5) . .
C21 C22 C23 126.5(5) . .
C18 C22 C23 115.6(5) . .
N4 C23 C27 119.5(5) . .
N4 C23 C22 111.8(5) . .
C27 C23 C22 128.4(5) . .
C24 N4 C23 119.1(5) . .
C24 N4 Ir2 124.4(4) . .
C23 N4 Ir2 116.5(4) . .
N4 C24 C25 123.0(5) . .
N4 C24 H24 118.5 . .
C25 C24 H24 118.5 . .
C24 C25 C26 120.2(5) . .
C24 C25 H25 119.9 . .
C26 C25 H25 119.9 . .
C25 C26 C27 117.0(5) . .
C25 C26 C28 122.2(5) . .
C27 C26 C28 120.8(5) . .
C26 C27 C23 121.2(5) . .
C26 C27 H27 119.4 . .
C23 C27 H27 119.4 . .
C31 C28 C30 109.6(5) . .
C31 C28 C29 108.2(5) . .
C30 C28 C29 109.7(5) . .
C31 C28 C26 111.7(5) . .
C30 C28 C26 108.5(5) . .
C29 C28 C26 109.2(4) . .
C28 C29 H29 109.5 . .
C28 C29 H29A 109.5 . .
H29 C29 H29A 109.5 . .
C28 C29 H29B 109.5 . .
H29 C29 H29B 109.5 . .
H29A C29 H29B 109.5 . .
C28 C30 H30 109.5 . .
C28 C30 H30A 109.5 . .
H30 C30 H30A 109.5 . .
C28 C30 H30B 109.5 . .
H30 C30 H30B 109.5 . .
H30A C30 H30B 109.5 . .
C28 C31 H31 109.5 . .
C28 C31 H31A 109.5 . .
H31 C31 H31A 109.5 . .
C28 C31 H31B 109.5 . .
H31 C31 H31B 109.5 . .
H31A C31 H31B 109.5 . .
C32 O2 Ir2 124.9(4) . .
O2 C32 C34 126.7(6) . .
O2 C32 C33 114.7(6) . .
C34 C32 C33 118.7(6) . .
C32 C33 H33 109.5 . .
C32 C33 H33A 109.5 . .
H33 C33 H33A 109.5 . .
C32 C33 H33B 109.5 . .
H33 C33 H33B 109.5 . .
H33A C33 H33B 109.5 . .
C32 C34 C32 127.5(8) . 2_655
C32 C34 H34 116.2 . .
C32 C34 H34 116.2 2_655 .

loop_
_geom_bond_atom_site_label_1
_geom_bond_atom_site_label_2
_geom_bond_distance
_geom_bond_site_symmetry_2
Ir1 C1 1.978(5) 2
Ir1 C1 1.978(5) .
Ir1 N2 2.052(4) .
Ir1 N2 2.052(4) 2
Ir1 O1 2.131(4) 2
Ir1 O1 2.131(4) .
Ir2 C18 1.983(6) .
Ir2 C18 1.983(6) 2_655
Ir2 N4 2.042(4) 2_655
Ir2 N4 2.042(4) .
Ir2 O2 2.127(4) .
Ir2 O2 2.127(4) 2_655
C1 C2 1.408(7) .
C1 C5 1.427(7) .
C2 C3 1.372(8) .
C2 H2 0.9500 .
C3 N1 1.325(8) .
C3 F1 1.365(6) .
N1 C4 1.329(7) .
C4 F2 1.360(6) .
C4 C5 1.376(8) .
C5 C6 1.478(8) .
C6 N2 1.368(7) .
C6 C10 1.401(7) .
N2 C7 1.338(7) .
C7 C8 1.381(8) .
C7 H7 0.9500 .
C8 C9 1.393(8) .
C8 H8 0.9500 .
C9 C10 1.398(8) .
C9 C11 1.534(8) .
C10 H10 0.9500 .
C11 C12 1.519(8) .
C11 C13 1.531(8) .
C11 C14 1.547(8) .
C12 H12 0.9800 .
C12 H12A 0.9800 .
C12 H12B 0.9800 .
C13 H13 0.9800 .
C13 H13A 0.9800 .
C13 H13B 0.9800 .
C14 H14 0.9800 .
C14 H14A 0.9800 .
C14 H14B 0.9800 .
O1 C15 1.278(7) .
C15 C16 1.389(7) .
C15 C17 1.517(8) .
C16 C15 1.389(7) 2
C16 H16 0.9500 .
C17 H17 0.9800 .
C17 H17A 0.9800 .
C17 H17B 0.9800 .
C18 C19 1.388(8) .
C18 C22 1.433(7) .
C19 C20 1.362(8) .
C19 H19 0.9500 .
C20 N3 1.336(7) .
C20 F3 1.355(6) .
N3 C21 1.318(7) .
C21 F4 1.358(6) .
C21 C22 1.382(8) .
C22 C23 1.477(7) .
C23 N4 1.377(7) .
C23 C27 1.404(7) .
N4 C24 1.330(7) .
C24 C25 1.383(8) .
C24 H24 0.9500 .
C25 C26 1.385(8) .
C25 H25 0.9500 .
C26 C27 1.395(8) .
C26 C28 1.543(7) .
C27 H27 0.9500 .
C28 C31 1.525(8) .
C28 C30 1.535(8) .
C28 C29 1.542(8) .
C29 H29 0.9800 .
C29 H29A 0.9800 .
C29 H29B 0.9800 .
C30 H30 0.9800 .
C30 H30A 0.9800 .
C30 H30B 0.9800 .
C31 H31 0.9800 .
C31 H31A 0.9800 .
C31 H31B 0.9800 .
O2 C32 1.283(7) .
C32 C34 1.406(7) .
C32 C33 1.510(8) .
C33 H33 0.9800 .
C33 H33A 0.9800 .
C33 H33B 0.9800 .
C34 C32 1.406(7) 2_655
C34 H34 0.9500 .

loop_
_geom_torsion_atom_site_label_1
_geom_torsion_atom_site_label_2
_geom_torsion_atom_site_label_3
_geom_torsion_atom_site_label_4
_geom_torsion
_geom_torsion_site_symmetry_1
_geom_torsion_site_symmetry_2
_geom_torsion_site_symmetry_3
_geom_torsion_site_symmetry_4
C1 Ir1 C1 C2 76.7(5) 2 . . .
N2 Ir1 C1 C2 173.3(5) . . . .
N2 Ir1 C1 C2 -3.4(5) 2 . . .
O1 Ir1 C1 C2 154(3) 2 . . .
O1 Ir1 C1 C2 -99.8(5) . . . .
C1 Ir1 C1 C5 -98.3(4) 2 . . .
N2 Ir1 C1 C5 -1.7(4) . . . .
N2 Ir1 C1 C5 -178.4(4) 2 . . .
O1 Ir1 C1 C5 -21(3) 2 . . .
O1 Ir1 C1 C5 85.2(4) . . . .
C5 C1 C2 C3 0.2(8) . . . .
Ir1 C1 C2 C3 -174.7(4) . . . .
C1 C2 C3 N1 -2.6(10) . . . .
C1 C2 C3 F1 177.9(5) . . . .
F1 C3 N1 C4 -178.6(5) . . . .
C2 C3 N1 C4 1.9(9) . . . .
C3 N1 C4 F2 179.8(5) . . . .
C3 N1 C4 C5 1.3(9) . . . .
N1 C4 C5 C1 -3.4(9) . . . .
F2 C4 C5 C1 178.1(5) . . . .
N1 C4 C5 C6 173.0(6) . . . .
F2 C4 C5 C6 -5.4(9) . . . .
C2 C1 C5 C4 2.4(8) . . . .
Ir1 C1 C5 C4 178.0(4) . . . .
C2 C1 C5 C6 -174.4(5) . . . .
Ir1 C1 C5 C6 1.2(6) . . . .
C4 C5 C6 N2 -175.9(6) . . . .
C1 C5 C6 N2 0.6(7) . . . .
C4 C5 C6 C10 -2.4(10) . . . .
C1 C5 C6 C10 174.1(5) . . . .
C10 C6 N2 C7 1.3(8) . . . .
C5 C6 N2 C7 175.4(5) . . . .
C10 C6 N2 Ir1 -176.1(4) . . . .
C5 C6 N2 Ir1 -2.0(6) . . . .
C1 Ir1 N2 C7 -89.7(5) 2 . . .
C1 Ir1 N2 C7 -175.2(5) . . . .
N2 Ir1 N2 C7 -132.2(4) 2 . . .
O1 Ir1 N2 C7 3.6(5) 2 . . .
O1 Ir1 N2 C7 91.7(5) . . . .
C1 Ir1 N2 C6 87.7(4) 2 . . .
C1 Ir1 N2 C6 2.1(4) . . . .
N2 Ir1 N2 C6 45.1(4) 2 . . .
O1 Ir1 N2 C6 -179.0(4) 2 . . .
O1 Ir1 N2 C6 -90.9(4) . . . .
C6 N2 C7 C8 -3.2(9) . . . .
Ir1 N2 C7 C8 174.1(4) . . . .
N2 C7 C8 C9 1.1(9) . . . .
C7 C8 C9 C10 2.7(9) . . . .
C7 C8 C9 C11 -175.0(5) . . . .
C8 C9 C10 C6 -4.4(8) . . . .
C11 C9 C10 C6 173.2(5) . . . .
N2 C6 C10 C9 2.5(8) . . . .
C5 C6 C10 C9 -170.6(5) . . . .
C8 C9 C11 C12 -172.8(6) . . . .
C10 C9 C11 C12 9.6(8) . . . .
C8 C9 C11 C13 65.4(7) . . . .
C10 C9 C11 C13 -112.1(6) . . . .
C8 C9 C11 C14 -51.9(7) . . . .
C10 C9 C11 C14 130.5(6) . . . .
C1 Ir1 O1 C15 109(3) 2 . . .
C1 Ir1 O1 C15 -174.1(4) . . . .
N2 Ir1 O1 C15 -93.7(4) . . . .
N2 Ir1 O1 C15 89.7(4) 2 . . .
O1 Ir1 O1 C15 2.5(3) 2 . . .
Ir1 O1 C15 C16 -5.3(7) . . . .
Ir1 O1 C15 C17 176.0(4) . . . .
O1 C15 C16 C15 3.0(4) . . . 2
C17 C15 C16 C15 -178.3(5) . . . 2
C18 Ir2 C18 C19 71.6(5) 2_655 . . .
N4 Ir2 C18 C19 -9.1(5) 2_655 . . .
N4 Ir2 C18 C19 169.0(5) . . . .
O2 Ir2 C18 C19 -103.1(5) . . . .
O2 Ir2 C18 C19 167.3(17) 2_655 . . .
C18 Ir2 C18 C22 -107.2(4) 2_655 . . .
N4 Ir2 C18 C22 172.1(4) 2_655 . . .
N4 Ir2 C18 C22 -9.8(4) . . . .
O2 Ir2 C18 C22 78.1(4) . . . .
O2 Ir2 C18 C22 -11(2) 2_655 . . .
C22 C18 C19 C20 -1.5(8) . . . .
Ir2 C18 C19 C20 179.7(4) . . . .
C18 C19 C20 N3 -1.0(10) . . . .
C18 C19 C20 F3 177.5(5) . . . .
F3 C20 N3 C21 -177.2(5) . . . .
C19 C20 N3 C21 1.4(9) . . . .
C20 N3 C21 F4 -178.5(5) . . . .
C20 N3 C21 C22 0.9(9) . . . .
N3 C21 C22 C18 -3.2(9) . . . .
F4 C21 C22 C18 176.1(5) . . . .
N3 C21 C22 C23 168.5(6) . . . .
F4 C21 C22 C23 -12.2(9) . . . .
C19 C18 C22 C21 3.4(8) . . . .
Ir2 C18 C22 C21 -177.7(4) . . . .
C19 C18 C22 C23 -169.3(5) . . . .
Ir2 C18 C22 C23 9.7(6) . . . .
C21 C22 C23 N4 -174.3(6) . . . .
C18 C22 C23 N4 -2.4(7) . . . .
C21 C22 C23 C27 0.2(10) . . . .
C18 C22 C23 C27 172.0(5) . . . .
C27 C23 N4 C24 -3.0(8) . . . .
C22 C23 N4 C24 172.0(5) . . . .
C27 C23 N4 Ir2 179.1(4) . . . .
C22 C23 N4 Ir2 -5.9(6) . . . .
C18 Ir2 N4 C24 -168.8(5) . . . .
C18 Ir2 N4 C24 -80.2(5) 2_655 . . .
N4 Ir2 N4 C24 -124.4(5) 2_655 . . .
O2 Ir2 N4 C24 100.1(5) . . . .
O2 Ir2 N4 C24 11.0(5) 2_655 . . .
C18 Ir2 N4 C23 8.9(4) . . . .
C18 Ir2 N4 C23 97.5(4) 2_655 . . .
N4 Ir2 N4 C23 53.4(4) 2_655 . . .
O2 Ir2 N4 C23 -82.1(4) . . . .
O2 Ir2 N4 C23 -171.2(4) 2_655 . . .
C23 N4 C24 C25 1.0(9) . . . .
Ir2 N4 C24 C25 178.7(4) . . . .
N4 C24 C25 C26 0.9(9) . . . .
C24 C25 C26 C27 -0.6(8) . . . .
C24 C25 C26 C28 -179.7(5) . . . .
C25 C26 C27 C23 -1.4(8) . . . .
C28 C26 C27 C23 177.6(5) . . . .
N4 C23 C27 C26 3.3(8) . . . .
C22 C23 C27 C26 -170.8(5) . . . .
C25 C26 C28 C31 1.4(8) . . . .
C27 C26 C28 C31 -177.6(5) . . . .
C25 C26 C28 C30 -119.5(6) . . . .
C27 C26 C28 C30 61.5(7) . . . .
C25 C26 C28 C29 121.0(6) . . . .
C27 C26 C28 C29 -58.0(7) . . . .
C18 Ir2 O2 C32 -176.0(4) . . . .
C18 Ir2 O2 C32 88(2) 2_655 . . .
N4 Ir2 O2 C32 86.6(4) 2_655 . . .
N4 Ir2 O2 C32 -95.2(4) . . . .
O2 Ir2 O2 C32 -1.3(3) 2_655 . . .
Ir2 O2 C32 C34 2.8(7) . . . .
Ir2 O2 C32 C33 -176.5(4) . . . .
O2 C32 C34 C32 -1.6(4) . . . 2_655
C33 C32 C34 C32 177.7(5) . . . 2_655
